data_7054314
loop_
_publ_author_name
'N., Ahipa T.'
'Adhikari, Airody Vasudeva'

_publ_section_title
;
 2-Methoxypyridine derivatives: synthesis, liquid crystalline and
 photo-physical properties
;
_journal_issue 10
_journal_name_full 'New J. Chem.'
_journal_page_first 5018
_journal_paper_doi 10.1039/C4NJ00911H
_journal_volume 38
_journal_year 2014
_chemical_compound_source 'see text'
_chemical_formula_moiety 'C48 H51 N4 O4 S2'
_chemical_formula_structural 'C48 H51 N4 O4 S2'
_chemical_formula_sum 'C48 H51 N4 O4 S2'
_chemical_formula_weight 812.07
_chemical_name_systematic ?
_space_group_IT_number 41
_symmetry_cell_setting orthorhombic
_symmetry_Int_Tables_number 41
_symmetry_space_group_name_Hall 'A 2 -2ab'
_symmetry_space_group_name_H-M 'A b a 2'
_atom_sites_solution_hydrogens geom
_atom_sites_solution_primary direct
_atom_sites_solution_secondary difmap
_cell_angle_alpha 90
_cell_angle_beta 90
_cell_angle_gamma 90
_cell_formula_units_Z 4
_cell_length_a 14.8343(5)
_cell_length_b 44.690(2)
_cell_length_c 7.3614(3)
_cell_measurement_reflns_used 2990
_cell_measurement_temperature 100(2)
_cell_measurement_theta_max 27.4237
_cell_measurement_theta_min 2.6541
_cell_volume 4880.2(3)
_computing_cell_refinement
;
CrysAlisPro, Agilent Technologies,
Version 1.171.36.20 (release 27-06-2012 CrysAlis171 .NET)
(compiled Jul 11 2012,15:38:31)
;
_computing_data_collection
;
CrysAlisPro, Agilent Technologies,
Version 1.171.36.20 (release 27-06-2012 CrysAlis171 .NET)
(compiled Jul 11 2012,15:38:31)
;
_computing_data_reduction
;
CrysAlisPro, Agilent Technologies,
Version 1.171.36.20 (release 27-06-2012 CrysAlis171 .NET)
(compiled Jul 11 2012,15:38:31)
;
_computing_publication_material 'PLATON (Spek, 2003)'
_computing_structure_refinement 'SHELXL-97 (Sheldrick, 1997)'
_computing_structure_solution 'SHELXS-97 (Sheldrick, 1997)'
_diffrn_ambient_temperature 100(2)
_diffrn_detector_area_resol_mean 16.0839
_diffrn_measured_fraction_theta_full 0.998
_diffrn_measured_fraction_theta_max 0.998
_diffrn_measurement_device_type 'Xcalibur, Eos, Nova'
_diffrn_measurement_method '\w scans'
_diffrn_radiation_monochromator mirror
_diffrn_radiation_probe x-ray
_diffrn_radiation_source 'Mova (Mo) X-ray Source'
_diffrn_radiation_type MoK\a
_diffrn_radiation_wavelength 0.71073
_diffrn_reflns_av_R_equivalents 0.0592
_diffrn_reflns_av_sigmaI/netI 0.0680
_diffrn_reflns_limit_h_max 16
_diffrn_reflns_limit_h_min -17
_diffrn_reflns_limit_k_max 52
_diffrn_reflns_limit_k_min -52
_diffrn_reflns_limit_l_max 8
_diffrn_reflns_limit_l_min -8
_diffrn_reflns_number 12948
_diffrn_reflns_reduction_process
;
;
_diffrn_reflns_theta_full 25.00
_diffrn_reflns_theta_max 25.00
_diffrn_reflns_theta_min 2.73
_exptl_absorpt_coefficient_mu 0.152
_exptl_absorpt_correction_T_max 0.969
_exptl_absorpt_correction_T_min 0.954
_exptl_absorpt_correction_type multi-scan
_exptl_absorpt_process_details
;
CrysAlisPro, Agilent Technologies,
Version 1.171.36.20 (release 27-06-2012 CrysAlis171 .NET)
(compiled Jul 11 2012,15:38:31)
Empirical absorption correction using spherical harmonics,
implemented in SCALE3 ABSPACK scaling algorithm.
;
_exptl_crystal_colour colourless
_exptl_crystal_density_diffrn 1.105
_exptl_crystal_density_method 'Not Measured'
_exptl_crystal_description needle
_exptl_crystal_F_000 1724
_exptl_crystal_size_max 0.35
_exptl_crystal_size_mid 0.26
_exptl_crystal_size_min 0.21
_refine_diff_density_max 1.200
_refine_diff_density_min -0.467
_refine_diff_density_rms 0.109
_refine_ls_abs_structure_details 'Flack H.D. (1983), Acta Cryst. A39, 876-881'
_refine_ls_abs_structure_Flack 0.00(19)
_refine_ls_extinction_method none
_refine_ls_goodness_of_fit_ref 1.064
_refine_ls_hydrogen_treatment constr
_refine_ls_matrix_type full
_refine_ls_number_parameters 282
_refine_ls_number_reflns 4251
_refine_ls_number_restraints 2
_refine_ls_restrained_S_all 1.064
_refine_ls_R_factor_all 0.1039
_refine_ls_R_factor_gt 0.0844
_refine_ls_shift/su_max 0.297
_refine_ls_shift/su_mean 0.015
_refine_ls_structure_factor_coef Fsqd
_refine_ls_weighting_details 'calc w=1/[\s^2^(Fo^2^)+(0.1797P)^2^+0.1631P] where P=(Fo^2^+2Fc^2^)/3'
_refine_ls_weighting_scheme calc
_refine_ls_wR_factor_gt 0.2355
_refine_ls_wR_factor_ref 0.2599
_reflns_number_gt 3338
_reflns_number_total 4301
_reflns_threshold_expression I>2\s(I)
_cod_data_source_file c4nj00911h2.cif
_cod_data_source_block mono
_cod_depositor_comments 'Adding full bibliography for 7054313--7054314.cif.'
_cod_original_sg_symbol_Hall 'A 2 -2ac'
_cod_database_code 7054314

loop_
_symmetry_equiv_pos_site_id
_symmetry_equiv_pos_as_xyz
1 x,y,z
2 -x,-y,z
3 1/2-x,y,1/2+z
4 1/2+x,-y,1/2+z
5 x,1/2+y,1/2+z
6 -x,1/2-y,1/2+z
7 1/2-x,1/2+y,z
8 1/2+x,1/2-y,z

loop_
_atom_site_aniso_label
_atom_site_aniso_U_11
_atom_site_aniso_U_22
_atom_site_aniso_U_33
_atom_site_aniso_U_23
_atom_site_aniso_U_13
_atom_site_aniso_U_12
S1 0.0309(7) 0.0391(7) 0.0394(7) 0.0016(7) -0.0015(7) -0.0024(5)
O1 0.0116(15) 0.0383(19) 0.041(2) -0.0036(16) 0.0037(15) 0.0023(14)
O2 0.0259(18) 0.0352(19) 0.039(2) -0.0032(16) 0.0021(17) 0.0035(15)
N1 0.0147(19) 0.032(2) 0.028(2) -0.0012(18) -0.0044(18) -0.0007(16)
N2 0.016(2) 0.039(2) 0.028(2) 0.0022(19) 0.0030(17) -0.0019(17)
C1 0.030(3) 0.046(3) 0.037(3) 0.007(3) -0.006(2) -0.009(3)
C2 0.026(3) 0.053(3) 0.026(3) 0.004(2) 0.001(2) -0.001(2)
C3 0.015(2) 0.030(2) 0.017(2) 0.0008(18) -0.0014(18) -0.0129(19)
C4 0.019(2) 0.040(3) 0.017(2) -0.005(2) -0.001(2) -0.0027(19)
C5 0.021(2) 0.035(3) 0.022(3) -0.001(2) -0.0038(19) -0.0048(19)
C6 0.015(2) 0.035(3) 0.021(3) -0.0033(19) 0.004(2) -0.0014(19)
C7 0.020(2) 0.039(3) 0.016(2) 0.000(2) -0.007(2) -0.004(2)
C8 0.012(2) 0.036(3) 0.026(3) -0.002(2) 0.002(2) 0.0008(19)
C9 0.017(2) 0.036(3) 0.027(3) -0.001(2) 0.000(2) 0.004(2)
C10 0.020(2) 0.031(3) 0.052(3) -0.011(2) -0.001(3) 0.007(2)
C11 0.017(2) 0.038(3) 0.025(3) -0.003(2) -0.003(2) 0.007(2)
C12 0.019(2) 0.029(3) 0.014(2) -0.0014(19) 0.0018(19) 0.0006(18)
C13 0.016(2) 0.035(3) 0.020(2) -0.005(2) 0.0011(19) 0.0016(19)
C14 0.013(2) 0.039(3) 0.026(3) 0.003(2) 0.001(2) -0.0031(19)
C15 0.024(2) 0.025(3) 0.026(3) -0.001(2) 0.001(2) 0.0016(19)
C16 0.021(2) 0.035(3) 0.021(3) -0.001(2) 0.000(2) -0.0041(19)
C17 0.015(2) 0.036(3) 0.021(3) 0.004(2) 0.0007(19) -0.0013(18)
C18 0.038(3) 0.032(3) 0.042(3) 0.006(3) 0.000(3) -0.006(2)
C19 0.079(5) 0.039(3) 0.055(4) 0.006(3) 0.005(4) 0.004(3)
C20 0.203(14) 0.044(5) 0.099(8) 0.003(5) -0.037(9) -0.018(6)
C23 0.036(10) 0.089(14) 0.64(9) -0.04(4) 0.01(3) 0.002(10)
C24 0.18(3) 0.15(2) 0.15(3) -0.016(19) -0.04(2) -0.10(2)
C25 0.107(18) 0.104(17) 0.26(4) -0.04(2) 0.06(3) 0.017(14)
C26 0.27(4) 0.070(13) 0.14(2) 0.006(16) -0.07(3) 0.01(2)
C27 0.148(19) 0.082(12) 0.127(17) 0.070(13) -0.073(16) -0.073(13)

loop_
_atom_site_label
_atom_site_type_symbol
_atom_site_thermal_displace_type
_atom_site_fract_x
_atom_site_fract_y
_atom_site_fract_z
_atom_site_occupancy
_atom_site_U_iso_or_equiv
_atom_site_calc_flag
_atom_site_refinement_flags
S1 S Uani 0.41880(9) 0.12022(3) 0.2530(2) 1.000 0.0365(4) . .
O1 O Uani 0.6913(2) 0.17427(8) 0.0372(5) 1.000 0.0303(10) . .
O2 O Uani 0.4494(2) 0.35308(8) 0.1684(6) 1.000 0.0334(11) . .
N1 N Uani 0.5472(3) 0.16676(9) 0.1535(6) 1.000 0.0249(11) . .
N2 N Uani 0.7270(2) 0.24887(9) -0.0568(6) 1.000 0.0277(12) . .
C1 C Uani 0.3163(4) 0.11181(14) 0.3456(8) 1.000 0.0377(17) . .
C2 C Uani 0.2695(4) 0.13649(13) 0.3910(7) 1.000 0.0350(17) . .
C3 C Uani 0.3136(3) 0.16441(10) 0.3500(6) 1.000 0.0207(12) . .
C4 C Uani 0.4007(3) 0.15761(11) 0.2706(7) 1.000 0.0253(14) . .
C5 C Uani 0.4701(3) 0.17875(11) 0.2122(6) 1.000 0.0260(16) . .
C6 C Uani 0.4541(3) 0.20945(11) 0.2163(6) 1.000 0.0237(16) . .
C7 C Uani 0.5226(3) 0.22939(11) 0.1569(6) 1.000 0.0250(14) . .
C8 C Uani 0.6028(3) 0.21669(11) 0.0932(7) 1.000 0.0247(16) . .
C9 C Uani 0.6106(3) 0.18534(11) 0.0967(7) 1.000 0.0267(16) . .
C10 C Uani 0.7028(3) 0.14248(11) 0.0447(8) 1.000 0.0343(16) . .
C11 C Uani 0.6731(3) 0.23446(11) 0.0136(7) 1.000 0.0267(16) . .
C12 C Uani 0.5069(3) 0.26194(10) 0.1618(6) 1.000 0.0207(14) . .
C13 C Uani 0.4235(3) 0.27352(11) 0.1064(7) 1.000 0.0237(14) . .
C14 C Uani 0.4072(3) 0.30356(11) 0.1116(7) 1.000 0.0260(16) . .
C15 C Uani 0.4727(3) 0.32336(10) 0.1719(7) 1.000 0.0250(16) . .
C16 C Uani 0.5566(3) 0.31250(11) 0.2285(7) 1.000 0.0257(16) . .
C17 C Uani 0.5729(3) 0.28183(10) 0.2222(7) 1.000 0.0240(16) . .
C18 C Uani 0.5140(4) 0.37438(11) 0.2377(9) 1.000 0.0373(17) . .
C19 C Uani 0.4764(5) 0.40457(13) 0.2115(10) 1.000 0.058(2) . .
C20 C Uani 0.5352(10) 0.42843(19) 0.2998(15) 1.000 0.115(6) . .
C21 C Uiso 0.5986(11) 0.4386(3) 0.213(3) 1.000 0.154(6) . .
C22 C Uiso 0.6520(14) 0.4640(4) 0.302(3) 0.500 0.085(5) . .
C23 C Uani 0.7377(13) 0.4718(4) 0.239(9) 0.500 0.26(3) . .
C24 C Uani 0.7811(19) 0.5029(5) 0.291(4) 0.500 0.160(16) . .
C25 C Uani 0.8780(17) 0.5127(5) 0.227(6) 0.500 0.157(16) . .
C26 C Uani 0.906(2) 0.5417(5) 0.269(5) 0.500 0.160(16) . .
C27 C Uani 0.8441(15) 0.5684(4) 0.228(3) 0.500 0.119(9) . .
H1 H Uiso 0.29530 0.09240 0.36270 1.000 0.0450 calc R
H2 H Uiso 0.21290 0.13560 0.44490 1.000 0.0420 calc R
H3 H Uiso 0.29030 0.18340 0.37070 1.000 0.0240 calc R
H6 H Uiso 0.39920 0.21680 0.25740 1.000 0.0280 calc R
H10A H Uiso 0.76320 0.13740 0.00890 1.000 0.0510 calc R
H10B H Uiso 0.69230 0.13560 0.16650 1.000 0.0510 calc R
H10C H Uiso 0.66070 0.13310 -0.03620 1.000 0.0510 calc R
H13 H Uiso 0.37880 0.26060 0.06570 1.000 0.0280 calc R
H14 H Uiso 0.35150 0.31080 0.07410 1.000 0.0320 calc R
H16 H Uiso 0.60080 0.32560 0.26970 1.000 0.0310 calc R
H17 H Uiso 0.62870 0.27450 0.25880 1.000 0.0280 calc R
H18A H Uiso 0.57060 0.37250 0.17300 1.000 0.0440 calc R
H18B H Uiso 0.52490 0.37070 0.36570 1.000 0.0440 calc R
H19A H Uiso 0.41640 0.40540 0.26360 1.000 0.0690 calc R
H19B H Uiso 0.47130 0.40870 0.08250 1.000 0.0690 calc R
H20A H Uiso 0.55920 0.42010 0.41150 1.000 0.1380 calc R
H20B H Uiso 0.49640 0.44500 0.33340 1.000 0.1380 calc R
H21A H Uiso 0.64000 0.42240 0.18640 1.000 0.1840 calc R
H21B H Uiso 0.57560 0.44580 0.09730 1.000 0.1840 calc R
H22A H Uiso 0.65830 0.45900 0.42980 0.500 0.1020 calc .
H22B H Uiso 0.61490 0.48190 0.29610 0.500 0.1020 calc .
H23A H Uiso 0.77900 0.45640 0.27830 0.500 0.3070 calc .
H23B H Uiso 0.73570 0.47090 0.10710 0.500 0.3070 calc .
H24A H Uiso 0.73970 0.51820 0.24960 0.500 0.1930 calc .
H24B H Uiso 0.78120 0.50380 0.42290 0.500 0.1930 calc .
H25A H Uiso 0.88090 0.51030 0.09640 0.500 0.1870 calc .
H25B H Uiso 0.92120 0.49890 0.27940 0.500 0.1870 calc .
H26A H Uiso 0.96250 0.54510 0.20450 0.500 0.1930 calc .
H26B H Uiso 0.92020 0.54220 0.39750 0.500 0.1930 calc .
H27A H Uiso 0.82800 0.56830 0.10200 0.500 0.1790 calc .
H27B H Uiso 0.79060 0.56680 0.30100 0.500 0.1790 calc .
H27C H Uiso 0.87490 0.58670 0.25660 0.500 0.1790 calc .

loop_
_atom_type_symbol
_atom_type_description
_atom_type_scat_dispersion_real
_atom_type_scat_dispersion_imag
_atom_type_scat_source
S S 0.1246 0.1234 'International Tables Vol C Tables 4.2.6.8 and 6.1.1.4'
O O 0.0106 0.0060 'International Tables Vol C Tables 4.2.6.8 and 6.1.1.4'
N N 0.0061 0.0033 'International Tables Vol C Tables 4.2.6.8 and 6.1.1.4'
H H 0.0000 0.0000 'International Tables Vol C Tables 4.2.6.8 and 6.1.1.4'
C C 0.0033 0.0016 'International Tables Vol C Tables 4.2.6.8 and 6.1.1.4'

loop_
_geom_angle_atom_site_label_1
_geom_angle_atom_site_label_2
_geom_angle_atom_site_label_3
_geom_angle
_geom_angle_publ_flag
C1 S1 C4 92.6(3) yes
C9 O1 C10 116.8(4) yes
C15 O2 C18 117.7(4) yes
C5 N1 C9 117.4(4) yes
S1 C1 C2 112.2(5) yes
C1 C2 C3 115.1(5) no
C2 C3 C4 107.9(4) no
S1 C4 C3 112.2(3) yes
S1 C4 C5 120.2(3) yes
C3 C4 C5 127.6(4) no
N1 C5 C4 116.1(4) yes
N1 C5 C6 123.3(4) yes
C4 C5 C6 120.7(4) no
C5 C6 C7 119.3(4) no
C6 C7 C8 117.2(4) no
C6 C7 C12 119.9(4) no
C8 C7 C12 122.9(4) no
C7 C8 C9 117.9(4) no
C7 C8 C11 122.0(4) no
C9 C8 C11 119.9(4) no
O1 C9 N1 119.8(4) yes
O1 C9 C8 115.3(4) yes
N1 C9 C8 125.0(4) yes
N2 C11 C8 177.0(5) yes
C7 C12 C13 119.8(4) no
C7 C12 C17 121.7(4) no
C13 C12 C17 118.5(4) no
C12 C13 C14 120.8(4) no
C13 C14 C15 120.8(4) no
O2 C15 C14 115.8(4) yes
O2 C15 C16 124.4(4) yes
C14 C15 C16 119.8(4) no
C15 C16 C17 119.1(4) no
C12 C17 C16 121.1(4) no
O2 C18 C19 107.8(5) yes
C18 C19 C20 111.6(7) no
C19 C20 C21 118.5(12) no
C20 C21 C22 116.7(18) no
C21 C22 C23 121(3) no
C22 C23 C24 121(3) no
C23 C24 C25 123(2) no
C24 C25 C26 118(3) no
C25 C26 C27 120(3) no
S1 C1 H1 124.00 no
C2 C1 H1 124.00 no
C1 C2 H2 122.00 no
C3 C2 H2 122.00 no
C2 C3 H3 126.00 no
C4 C3 H3 126.00 no
C5 C6 H6 120.00 no
C7 C6 H6 120.00 no
O1 C10 H10A 110.00 no
O1 C10 H10B 110.00 no
O1 C10 H10C 109.00 no
H10A C10 H10B 109.00 no
H10A C10 H10C 109.00 no
H10B C10 H10C 110.00 no
C12 C13 H13 120.00 no
C14 C13 H13 120.00 no
C13 C14 H14 119.00 no
C15 C14 H14 120.00 no
C15 C16 H16 120.00 no
C17 C16 H16 121.00 no
C12 C17 H17 120.00 no
C16 C17 H17 119.00 no
O2 C18 H18A 110.00 no
O2 C18 H18B 110.00 no
C19 C18 H18A 110.00 no
C19 C18 H18B 110.00 no
H18A C18 H18B 109.00 no
C18 C19 H19A 109.00 no
C18 C19 H19B 109.00 no
C20 C19 H19A 109.00 no
C20 C19 H19B 109.00 no
H19A C19 H19B 108.00 no
C19 C20 H20A 108.00 no
C19 C20 H20B 108.00 no
C21 C20 H20A 108.00 no
C21 C20 H20B 108.00 no
H20A C20 H20B 107.00 no
C20 C21 H21A 108.00 no
C20 C21 H21B 108.00 no
C22 C21 H21A 108.00 no
C22 C21 H21B 108.00 no
H21A C21 H21B 107.00 no
C21 C22 H22A 107.00 no
C21 C22 H22B 107.00 no
C23 C22 H22A 107.00 no
C23 C22 H22B 107.00 no
H22A C22 H22B 107.00 no
C22 C23 H23A 107.00 no
C22 C23 H23B 107.00 no
C24 C23 H23A 107.00 no
C24 C23 H23B 107.00 no
H23A C23 H23B 107.00 no
C23 C24 H24A 107.00 no
C23 C24 H24B 106.00 no
C25 C24 H24A 107.00 no
C25 C24 H24B 107.00 no
H24A C24 H24B 107.00 no
C24 C25 H25A 108.00 no
C24 C25 H25B 108.00 no
C26 C25 H25A 108.00 no
C26 C25 H25B 108.00 no
H25A C25 H25B 107.00 no
C25 C26 H26A 107.00 no
C25 C26 H26B 108.00 no
C27 C26 H26A 107.00 no
C27 C26 H26B 108.00 no
H26A C26 H26B 107.00 no
C26 C27 H27A 110.00 no
C26 C27 H27B 109.00 no
C26 C27 H27C 110.00 no
H27A C27 H27B 110.00 no
H27A C27 H27C 110.00 no
H27B C27 H27C 109.00 no

loop_
_geom_bond_atom_site_label_1
_geom_bond_atom_site_label_2
_geom_bond_distance
_geom_bond_publ_flag
S1 C1 1.708(6) yes
S1 C4 1.697(5) yes
O1 C9 1.367(6) yes
O1 C10 1.432(6) yes
O2 C15 1.373(6) yes
O2 C18 1.444(7) yes
N1 C5 1.335(6) yes
N1 C9 1.322(6) yes
N2 C11 1.150(6) yes
C1 C2 1.345(8) no
C2 C3 1.441(7) no
C3 C4 1.450(6) no
C4 C5 1.462(7) no
C5 C6 1.393(7) no
C6 C7 1.421(7) no
C7 C8 1.399(6) no
C7 C12 1.474(7) no
C8 C9 1.406(7) no
C8 C11 1.436(7) no
C12 C13 1.402(6) no
C12 C17 1.395(6) no
C13 C14 1.365(7) no
C14 C15 1.387(7) no
C15 C16 1.399(6) no
C16 C17 1.393(7) no
C18 C19 1.473(8) no
C19 C20 1.523(13) no
C20 C21 1.23(2) no
C21 C22 1.53(3) no
C22 C23 1.40(3) no
C23 C24 1.58(3) no
C24 C25 1.58(4) no
C25 C26 1.40(3) no
C26 C27 1.54(3) no
C1 H1 0.9300 no
C2 H2 0.9300 no
C3 H3 0.9300 no
C6 H6 0.9300 no
C10 H10A 0.9600 no
C10 H10B 0.9600 no
C10 H10C 0.9600 no
C13 H13 0.9300 no
C14 H14 0.9300 no
C16 H16 0.9300 no
C17 H17 0.9300 no
C18 H18A 0.9700 no
C18 H18B 0.9700 no
C19 H19A 0.9700 no
C19 H19B 0.9700 no
C20 H20A 0.9700 no
C20 H20B 0.9700 no
C21 H21A 0.9700 no
C21 H21B 0.9700 no
C22 H22A 0.9700 no
C22 H22B 0.9700 no
C23 H23A 0.9700 no
C23 H23B 0.9700 no
C24 H24A 0.9700 no
C24 H24B 0.9700 no
C25 H25A 0.9700 no
C25 H25B 0.9700 no
C26 H26A 0.9800 no
C26 H26B 0.9700 no
C27 H27A 0.9600 no
C27 H27B 0.9600 no
C27 H27C 0.9600 no

loop_
_geom_contact_atom_site_label_1
_geom_contact_atom_site_label_2
_geom_contact_distance
_geom_contact_site_symmetry_2
_geom_contact_publ_flag
S1 N1 2.914(4) . no
S1 H2 3.0700 3_554 no
S1 H18A 3.1100 6_655 no
S1 H18B 3.0000 6_654 no
S1 H19B 3.2000 6_655 no
S1 H20A 3.1100 6_654 no
O1 C14 3.397(5) 8_555 no
O1 H14 2.4800 8_555 no
O2 H10C 2.7900 6_655 no
N1 S1 2.914(4) . no
N2 C17 3.408(6) . no
N2 C13 3.308(6) 8_555 no
N1 H10C 2.6500 . no
N1 H18B 2.9000 6_654 no
N1 H10B 2.5700 . no
N2 H17 2.7800 3_654 no
N2 H6 2.7800 6_654 no
N2 H13 2.4600 8_555 no
C3 C16 3.541(7) 6_655 no
C5 C14 3.547(7) 6_655 no
C5 C15 3.490(7) 6_655 no
C6 C13 3.482(7) 6_655 no
C6 C12 3.567(6) 6_655 no
C7 C13 3.407(7) 6_655 no
C7 C17 3.535(7) 6_654 no
C9 C15 3.385(7) 6_654 no
C11 C17 3.008(7) . no
C11 C13 3.342(7) 6_654 no
C12 C6 3.567(6) 6_654 no
C13 C6 3.482(7) 6_654 no
C13 C11 3.342(7) 6_655 no
C13 N2 3.308(6) 8_455 no
C13 C7 3.407(7) 6_654 no
C14 O1 3.397(5) 8_455 no
C14 C5 3.547(7) 6_654 no
C15 C5 3.490(7) 6_654 no
C15 C9 3.385(7) 6_655 no
C16 C3 3.541(7) 6_654 no
C17 C7 3.535(7) 6_655 no
C17 C11 3.008(7) . no
C17 N2 3.408(6) . no
C1 H21A 3.0100 6_655 no
C1 H18A 3.0200 6_655 no
C3 H6 2.7500 . no
C4 H2 3.0900 3_554 no
C6 H3 2.9200 . no
C6 H13 2.7800 . no
C8 H17 2.8800 . no
C10 H14 3.0500 8_555 no
C11 H6 3.0700 6_654 no
C11 H13 3.0800 8_555 no
C11 H17 2.6300 . no
C13 H6 2.7900 . no
C16 H18A 2.7200 . no
C16 H18B 2.8300 . no
C18 H16 2.5400 . no
C18 H21A 2.8700 . no
C18 H10C 3.1000 6_655 no
C21 H18A 3.0000 . no
C24 H27B 2.8600 . no
C27 H24A 2.7300 . no
C27 H10B 3.0800 7_655 no
H1 H23A 2.2800 8_455 no
H2 S1 3.0700 3_555 no
H2 C4 3.0900 3_555 no
H3 C6 2.9200 . no
H3 H6 2.3500 . no
H6 C3 2.7500 . no
H6 C13 2.7900 . no
H6 H3 2.3500 . no
H6 H13 2.4300 . no
H6 N2 2.7800 6_655 no
H6 C11 3.0700 6_655 no
H10B N1 2.5700 . no
H10B C27 3.0800 7_645 no
H10B H27C 2.4900 7_645 no
H10C N1 2.6500 . no
H10C O2 2.7900 6_654 no
H10C C18 3.1000 6_654 no
H10C H19A 2.5400 6_654 no
H13 C6 2.7800 . no
H13 H6 2.4300 . no
H13 N2 2.4600 8_455 no
H13 C11 3.0800 8_455 no
H14 O1 2.4800 8_455 no
H14 C10 3.0500 8_455 no
H16 C18 2.5400 . no
H16 H18A 2.2600 . no
H16 H18B 2.4100 . no
H17 C8 2.8800 . no
H17 C11 2.6300 . no
H17 N2 2.7800 3_655 no
H18A C16 2.7200 . no
H18A C21 3.0000 . no
H18A H16 2.2600 . no
H18A H21A 2.4600 . no
H18A S1 3.1100 6_654 no
H18A C1 3.0200 6_654 no
H18B C16 2.8300 . no
H18B H16 2.4100 . no
H18B H20A 2.2900 . no
H18B S1 3.0000 6_655 no
H18B N1 2.9000 6_655 no
H19A H10C 2.5400 6_655 no
H19B H21B 2.2700 . no
H19B S1 3.2000 6_654 no
H20A H18B 2.2900 . no
H20A H22A 2.2800 . no
H20A S1 3.1100 6_655 no
H20B H22A 2.5800 . no
H20B H22B 2.4300 . no
H21A C18 2.8700 . no
H21A H18A 2.4600 . no
H21A C1 3.0100 6_654 no
H21B H19B 2.2700 . no
H22A H20A 2.2800 . no
H22A H20B 2.5800 . no
H22B H20B 2.4300 . no
H22B H24A 2.4900 . no
H23A H1 2.2800 8_555 no
H24A C27 2.7300 . no
H24A H22B 2.4900 . no
H24A H27B 2.3300 . no
H27B C24 2.8600 . no
H27B H24A 2.3300 . no
H27C H10B 2.4900 7_655 no

loop_
_geom_hbond_atom_site_label_D
_geom_hbond_atom_site_label_H
_geom_hbond_atom_site_label_A
_geom_hbond_distance_DH
_geom_hbond_distance_HA
_geom_hbond_distance_DA
_geom_hbond_angle_DHA
_geom_hbond_site_symmetry_A
_geom_hbond_publ_flag
C13 H13 N2 0.9300 2.4600 3.308(6) 151.00 8_455 yes
C14 H14 O1 0.9300 2.4800 3.397(5) 168.00 8_455 yes

loop_
_geom_torsion_atom_site_label_1
_geom_torsion_atom_site_label_2
_geom_torsion_atom_site_label_3
_geom_torsion_atom_site_label_4
_geom_torsion
_geom_torsion_publ_flag
C4 S1 C1 C2 -0.7(5) no
C1 S1 C4 C3 0.1(4) no
C1 S1 C4 C5 178.8(4) no
C10 O1 C9 N1 -1.5(7) no
C10 O1 C9 C8 177.9(4) no
C18 O2 C15 C14 177.3(5) no
C18 O2 C15 C16 -3.8(8) no
C15 O2 C18 C19 177.2(5) no
C9 N1 C5 C4 178.8(4) no
C9 N1 C5 C6 -0.1(7) no
C5 N1 C9 O1 179.2(4) no
C5 N1 C9 C8 -0.1(8) no
S1 C1 C2 C3 1.1(6) no
C1 C2 C3 C4 -1.0(6) no
C2 C3 C4 S1 0.5(5) no
C2 C3 C4 C5 -178.2(5) no
S1 C4 C5 N1 -2.6(6) no
S1 C4 C5 C6 176.3(4) no
C3 C4 C5 N1 175.9(5) no
C3 C4 C5 C6 -5.1(8) no
N1 C5 C6 C7 -0.5(7) no
C4 C5 C6 C7 -179.4(4) no
C5 C6 C7 C8 1.3(6) no
C5 C6 C7 C12 -179.5(4) no
C6 C7 C8 C9 -1.5(7) no
C6 C7 C8 C11 173.9(4) no
C12 C7 C8 C9 179.3(4) no
C12 C7 C8 C11 -5.3(7) no
C6 C7 C12 C13 -42.1(6) no
C6 C7 C12 C17 137.3(5) no
C8 C7 C12 C13 137.0(5) no
C8 C7 C12 C17 -43.6(7) no
C7 C8 C9 O1 -178.4(4) no
C7 C8 C9 N1 1.0(8) no
C11 C8 C9 O1 6.1(7) no
C11 C8 C9 N1 -174.5(5) no
C7 C12 C13 C14 179.3(4) no
C17 C12 C13 C14 -0.1(7) no
C7 C12 C17 C16 -179.1(4) no
C13 C12 C17 C16 0.3(7) no
C12 C13 C14 C15 0.0(8) no
C13 C14 C15 O2 179.0(5) no
C13 C14 C15 C16 -0.1(8) no
O2 C15 C16 C17 -178.6(5) no
C14 C15 C16 C17 0.3(8) no
C15 C16 C17 C12 -0.4(7) no
O2 C18 C19 C20 173.6(7) no
C18 C19 C20 C21 85.9(13) no
C19 C20 C21 C22 176.0(12) no
C20 C21 C22 C23 163(3) no
C21 C22 C23 C24 163(3) no
C22 C23 C24 C25 179(4) no
C23 C24 C25 C26 175(4) no
C24 C25 C26 C27 -49(5) no
